data_2014848
loop_
_publ_author_name
'Ocak \'Iskeleli, Nazan'
'I\,s\?ik, \,Samil'
'Sancak, Kemal'
'\,Sa\,smaz, Selami'
'\"Unver, Yasemin'
'Er, Mustafa'

_publ_section_title
;
 4,4'-Butane-1,4-diylbis[3-ethyl-1<i>H</i>-1,2,4-triazol-5(4<i>H</i>)-one]
 and
 4-hydroxy-3-<i>n</i>-propyl-1<i>H</i>-1,2,4-triazol-5(4<i>H</i>)-one
;
_journal_issue 6
_journal_name_full 'Acta Crystallographica Section C'
_journal_page_first o363
_journal_page_last o365
_journal_paper_doi 10.1107/S0108270105008449
_journal_volume 61
_journal_year 2005
_chemical_formula_iupac 'C12 H20 N6 O2'
_chemical_formula_moiety 'C12 H20 N6 O2'
_chemical_formula_sum 'C12 H20 N6 O2'
_chemical_formula_weight 280.34
_chemical_name_systematic
;
1,4-Bis(3-ethyl-5-oxo-4,5-dihydro-1H-1,2,4-triazol-4-yl)butane
;
_space_group_IT_number 61
_symmetry_cell_setting orthorhombic
_symmetry_space_group_name_Hall '-P 2ac 2ab'
_symmetry_space_group_name_H-M 'P b c a'
_atom_sites_solution_hydrogens geom
_atom_sites_solution_primary direct
_atom_sites_solution_secondary difmap
_cell_angle_alpha 90.000(5)
_cell_angle_beta 90.000(5)
_cell_angle_gamma 90.000(5)
_cell_formula_units_Z 4
_cell_length_a 8.326(5)
_cell_length_b 13.588(5)
_cell_length_c 12.401(5)
_cell_measurement_reflns_used 8578
_cell_measurement_temperature 293(2)
_cell_measurement_theta_max 27.07
_cell_measurement_theta_min 1.50
_cell_volume 1403.0(11)
_computing_cell_refinement X-AREA
_computing_data_collection 'X-AREA (Stoe & Cie, 2002)'
_computing_data_reduction 'X-RED32 (Stoe & Cie, 2002)'
_computing_molecular_graphics 'ORTEPIII (Burnett & Johnson, 1996)'
_computing_publication_material 'WinGX (Farrugia, 1999)'
_computing_structure_refinement 'SHELXL97 (Sheldrick, 1997)'
_computing_structure_solution 'SHELXS97 (Sheldrick, 1997)'
_diffrn_ambient_temperature 293(2)
_diffrn_detector_area_resol_mean 6.67
_diffrn_measured_fraction_theta_full 1.000
_diffrn_measured_fraction_theta_max 1.000
_diffrn_measurement_device_type 'Stoe IPDS-II'
_diffrn_measurement_method '\w scans'
_diffrn_radiation_monochromator graphite
_diffrn_radiation_source 'fine-focus sealed tube'
_diffrn_radiation_type MoK\a
_diffrn_radiation_wavelength 0.71073
_diffrn_reflns_av_R_equivalents 0.0729
_diffrn_reflns_av_sigmaI/netI 0.0463
_diffrn_reflns_limit_h_max 9
_diffrn_reflns_limit_h_min -10
_diffrn_reflns_limit_k_max 16
_diffrn_reflns_limit_k_min -16
_diffrn_reflns_limit_l_max 15
_diffrn_reflns_limit_l_min -15
_diffrn_reflns_number 11694
_diffrn_reflns_theta_full 26.00
_diffrn_reflns_theta_max 26.00
_diffrn_reflns_theta_min 3.00
_diffrn_standards_decay_% 'not measured'
_diffrn_standards_interval_time 0
_diffrn_standards_number 0
_exptl_absorpt_coefficient_mu 0.095
_exptl_absorpt_correction_T_max 0.9919
_exptl_absorpt_correction_T_min 0.9509
_exptl_absorpt_correction_type integration
_exptl_absorpt_process_details '(X-RED32; Stoe & Cie, 2002)'
_exptl_crystal_colour colourless
_exptl_crystal_density_diffrn 1.327
_exptl_crystal_density_method 'not measured'
_exptl_crystal_description plate
_exptl_crystal_F_000 600
_exptl_crystal_size_max 0.80
_exptl_crystal_size_mid 0.54
_exptl_crystal_size_min 0.22
_refine_diff_density_max 0.155
_refine_diff_density_min -0.141
_refine_ls_extinction_coef 0.0078(9)
_refine_ls_extinction_expression Fc^*^=kFc[1+0.001xFc^2^\l^3^/sin(2\q)]^-1/4^
_refine_ls_extinction_method SHELXL97
_refine_ls_goodness_of_fit_ref 0.804
_refine_ls_hydrogen_treatment constr
_refine_ls_matrix_type full
_refine_ls_number_parameters 92
_refine_ls_number_reflns 1379
_refine_ls_number_restraints 0
_refine_ls_restrained_S_all 0.804
_refine_ls_R_factor_all 0.0663
_refine_ls_R_factor_gt 0.0333
_refine_ls_shift/su_max 0.000
_refine_ls_shift/su_mean 0.000
_refine_ls_structure_factor_coef Fsqd
_refine_ls_weighting_details 'calc w=1/[\s^2^(Fo^2^)+(0.0366P)^2^] where P=(Fo^2^+2Fc^2^)/3'
_refine_ls_weighting_scheme calc
_refine_ls_wR_factor_gt 0.0662
_refine_ls_wR_factor_ref 0.0715
_reflns_number_gt 832
_reflns_number_total 1379
_reflns_threshold_expression I>2\s(I)
_cod_data_source_file gz1000.cif
_cod_data_source_block I
_cod_depositor_comments
;
The following automatic conversions were performed:
'_geom_bond_publ_flag' value 'Y' changed to 'y' according to
'/home/saulius/struct/CIF-dictionaries/cif_core.dic' dictionary named
'cif_core.dic' version 2.4.1 from 2010-06-29 (7 times).

Automatic conversion script
Id: cif_fix_enum 1527 2010-12-29 10:47:43Z saulius 

The following automatic conversions were performed:

'_geom_bond_publ_flag' value 'Y' changed to 'y' according to
/home/saulius/struct/CIF-dictionaries/cif_core.dic dictionary named
'cif_core.dic' version 2.4.1 from 2010-06-29 (7
times).

'_geom_torsion_publ_flag' value 'Y' changed to 'y' according
to /home/saulius/struct/CIF-dictionaries/cif_core.dic dictionary
named 'cif_core.dic' version 2.4.1 from 2010-06-29.

Automatic conversion script
Id: cif_fix_values 1715 2011-07-08 13:25:40Z adriana 
;
_cod_database_code 2014848
_cod_database_fobs_code 2014848

loop_
_symmetry_equiv_pos_as_xyz
'x, y, z'
'-x+1/2, -y, z+1/2'
'x+1/2, -y+1/2, -z'
'-x, y+1/2, -z+1/2'
'-x, -y, -z'
'x-1/2, y, -z-1/2'
'-x-1/2, y-1/2, z'
'x, -y-1/2, z-1/2'

loop_
_atom_site_label
_atom_site_fract_x
_atom_site_fract_y
_atom_site_fract_z
_atom_site_U_iso_or_equiv
_atom_site_adp_type
_atom_site_calc_flag
_atom_site_refinement_flags
_atom_site_occupancy
_atom_site_disorder_assembly
_atom_site_disorder_group
_atom_site_type_symbol
C1 -0.0259(2) 0.34133(14) -0.20400(15) 0.0610(5) Uani d . 1 . . C
H1A 0.0071 0.3272 -0.2765 0.091 Uiso calc R 1 . . H
H1B -0.0763 0.4048 -0.2017 0.091 Uiso calc R 1 . . H
H1C -0.1006 0.2921 -0.1802 0.091 Uiso calc R 1 . . H
C2 0.1195(2) 0.34121(15) -0.13081(13) 0.0533(5) Uani d . 1 . . C
H2A 0.1712 0.2774 -0.1351 0.064 Uiso calc R 1 . . H
H2B 0.1955 0.3900 -0.1566 0.064 Uiso calc R 1 . . H
C3 0.08065(17) 0.36255(11) -0.01620(12) 0.0367(4) Uani d . 1 . . C
C5 0.11917(16) 0.39328(12) 0.15743(12) 0.0358(4) Uani d . 1 . . C
C6 0.36861(16) 0.39091(12) 0.04444(12) 0.0378(4) Uani d . 1 . . C
H6A 0.4048 0.3447 -0.0100 0.045 Uiso calc R 1 . . H
H6B 0.4247 0.3759 0.1110 0.045 Uiso calc R 1 . . H
C7 0.41065(16) 0.49417(12) 0.00939(13) 0.0404(4) Uani d . 1 . . C
H7A 0.3763 0.5403 0.0644 0.049 Uiso calc R 1 . . H
H7B 0.3534 0.5096 -0.0566 0.049 Uiso calc R 1 . . H
N1 -0.03704(13) 0.38486(10) 0.13268(10) 0.0415(3) Uani d . 1 . . N
H1 -0.1132 0.3909 0.1790 0.050 Uiso calc R 1 . . H
N2 -0.06240(14) 0.36536(10) 0.02443(10) 0.0423(4) Uani d . 1 . . N
N4 0.19611(13) 0.37842(9) 0.06105(9) 0.0337(3) Uani d . 1 . . N
O1 0.18120(12) 0.40998(8) 0.24644(8) 0.0507(3) Uani d . 1 . . O

loop_
_atom_site_aniso_label
_atom_site_aniso_U_11
_atom_site_aniso_U_22
_atom_site_aniso_U_33
_atom_site_aniso_U_12
_atom_site_aniso_U_13
_atom_site_aniso_U_23
C1 0.0802(13) 0.0610(11) 0.0418(10) -0.0018(10) -0.0164(9) -0.0049(9)
C2 0.0521(10) 0.0675(12) 0.0401(10) -0.0019(9) 0.0005(8) -0.0108(9)
C3 0.0341(8) 0.0391(9) 0.0370(9) -0.0029(7) -0.0022(7) -0.0001(7)
C5 0.0309(7) 0.0416(9) 0.0349(8) -0.0013(7) 0.0017(7) 0.0051(7)
C6 0.0276(7) 0.0474(10) 0.0383(8) 0.0011(7) 0.0030(6) 0.0049(7)
C7 0.0303(8) 0.0454(9) 0.0455(9) -0.0004(7) 0.0024(7) 0.0054(7)
N1 0.0302(7) 0.0611(9) 0.0332(7) -0.0020(6) 0.0038(5) 0.0012(7)
N2 0.0343(7) 0.0527(9) 0.0399(8) -0.0049(6) -0.0027(6) -0.0032(6)
N4 0.0266(6) 0.0419(7) 0.0326(7) -0.0031(5) 0.0013(5) 0.0021(6)
O1 0.0397(6) 0.0802(9) 0.0322(6) 0.0013(6) -0.0050(5) 0.0006(6)

loop_
_atom_type_symbol
_atom_type_description
_atom_type_scat_dispersion_real
_atom_type_scat_dispersion_imag
_atom_type_scat_source
C C 0.0033 0.0016 'International Tables Vol C Tables 4.2.6.8 and 6.1.1.4'
H H 0.0000 0.0000 'International Tables Vol C Tables 4.2.6.8 and 6.1.1.4'
N N 0.0061 0.0033 'International Tables Vol C Tables 4.2.6.8 and 6.1.1.4'
O O 0.0106 0.0060 'International Tables Vol C Tables 4.2.6.8 and 6.1.1.4'

loop_
_geom_angle_atom_site_label_1
_geom_angle_atom_site_label_2
_geom_angle_atom_site_label_3
_geom_angle_site_symmetry_1
_geom_angle_site_symmetry_3
_geom_angle
C2 C1 H1A . . 109.5
C2 C1 H1B . . 109.5
H1A C1 H1B . . 109.5
C2 C1 H1C . . 109.5
H1A C1 H1C . . 109.5
H1B C1 H1C . . 109.5
C3 C2 C1 . . 113.52(14)
C3 C2 H2A . . 108.9
C1 C2 H2A . . 108.9
C3 C2 H2B . . 108.9
C1 C2 H2B . . 108.9
H2A C2 H2B . . 107.7
N2 C3 N4 . . 111.59(13)
N2 C3 C2 . . 125.36(14)
N4 C3 C2 . . 123.01(13)
O1 C5 N1 . . 128.56(13)
O1 C5 N4 . . 127.48(13)
N1 C5 N4 . . 103.95(12)
N4 C6 C7 . . 112.11(13)
N4 C6 H6A . . 109.2
C7 C6 H6A . . 109.2
N4 C6 H6B . . 109.2
C7 C6 H6B . . 109.2
H6A C6 H6B . . 107.9
C6 C7 C7 . 5_665 111.67(16)
C6 C7 H7A . . 109.3
C7 C7 H7A 5_665 . 109.3
C6 C7 H7B . . 109.3
C7 C7 H7B 5_665 . 109.3
H7A C7 H7B . . 107.9
C5 N1 N2 . . 112.71(12)
C5 N1 H1 . . 123.6
N2 N1 H1 . . 123.6
C3 N2 N1 . . 104.05(11)
C5 N4 C3 . . 107.70(12)
C5 N4 C6 . . 124.42(12)
C3 N4 C6 . . 127.43(12)

loop_
_geom_bond_atom_site_label_1
_geom_bond_atom_site_label_2
_geom_bond_site_symmetry_2
_geom_bond_distance
_geom_bond_publ_flag
C1 C2 . 1.513(2) ?
C1 H1A . 0.9600 ?
C1 H1B . 0.9600 ?
C1 H1C . 0.9600 ?
C2 C3 . 1.486(2) ?
C2 H2A . 0.9700 ?
C2 H2B . 0.9700 ?
C3 N2 . 1.2938(19) y
C3 N4 . 1.3742(18) y
C5 O1 . 1.2396(18) y
C5 N1 . 1.341(2) y
C5 N4 . 1.3710(19) y
C6 N4 . 1.4608(19) ?
C6 C7 . 1.510(2) ?
C6 H6A . 0.9700 ?
C6 H6B . 0.9700 ?
C7 C7 5_665 1.514(3) y
C7 H7A . 0.9700 ?
C7 H7B . 0.9700 ?
N1 N2 . 1.3846(18) y
N1 H1 . 0.8600 ?

loop_
_geom_hbond_atom_site_label_D
_geom_hbond_atom_site_label_H
_geom_hbond_atom_site_label_A
_geom_hbond_site_symmetry_A
_geom_hbond_distance_DH
_geom_hbond_distance_HA
_geom_hbond_distance_DA
_geom_hbond_angle_DHA
N1 H1 O1 6_556 0.86 1.96 2.805(2) 166.11(8)

loop_
_geom_torsion_atom_site_label_1
_geom_torsion_atom_site_label_2
_geom_torsion_atom_site_label_3
_geom_torsion_atom_site_label_4
_geom_torsion_site_symmetry_4
_geom_torsion
_geom_torsion_publ_flag
C1 C2 C3 N2 . 11.0(2) ?
C1 C2 C3 N4 . -171.44(15) ?
N4 C6 C7 C7 5_665 -179.05(16) y
O1 C5 N1 N2 . -179.67(16) ?
N4 C5 N1 N2 . -0.06(17) ?
N4 C3 N2 N1 . 0.55(18) ?
C2 C3 N2 N1 . 178.34(15) ?
C5 N1 N2 C3 . -0.30(18) ?
O1 C5 N4 C3 . 180.00(16) ?
N1 C5 N4 C3 . 0.39(16) ?
O1 C5 N4 C6 . -7.3(2) ?
N1 C5 N4 C6 . 173.08(14) ?
N2 C3 N4 C5 . -0.62(18) ?
C2 C3 N4 C5 . -178.47(15) ?
N2 C3 N4 C6 . -173.03(14) ?
C2 C3 N4 C6 . 9.1(2) ?
C7 C6 N4 C5 . -90.72(17) ?
C7 C6 N4 C3 . 80.50(19) ?
